data_4314253
loop_
_publ_author_name
'Vadapalli Chandrasekhar'
'Ramachandran Azhakar'
'Gurusamy Thanagavelu Senthil Andavan'
'Venkatasubbaiah Krishnan'
'Stefano Zacchini'
'Jamie F. Bickley'
'Alexander Steiner'
'Raymond J. Butcher'
'Paul K\"ogerler'

_publ_section_title
;
 A Phosphorus Supported Multisite Coordinating Tris Hydrazone
 P(S)[N(Me)NCHC6H4-o-OH]3 as an Efficient Ligand for the Assembly of
 Trinuclear Metal Complexes: Synthesis, Structure, and Magnetism
;
_journal_name_full 'Inorganic Chemistry'
_journal_page_first 5989
_journal_page_last 5998
_journal_paper_doi 10.1021/ic034434h
_journal_volume 42
_journal_year 2003
_chemical_formula_sum 'C25 H28 Cl3 N6 O3 P S'
_chemical_formula_weight 629.92
_chemical_name_systematic
; 
 ? 
;
_space_group_IT_number 2
_symmetry_cell_setting triclinic
_symmetry_space_group_name_Hall '-P 1'
_symmetry_space_group_name_H-M 'P -1'
_atom_sites_solution_hydrogens geom
_atom_sites_solution_primary direct
_atom_sites_solution_secondary difmap
_audit_creation_method SHELXL-97
_cell_angle_alpha 96.83(3)
_cell_angle_beta 107.19(3)
_cell_angle_gamma 100.30(3)
_cell_formula_units_Z 2
_cell_length_a 10.184(2)
_cell_length_b 10.895(2)
_cell_length_c 14.143(3)
_cell_measurement_temperature 153(2)
_cell_volume 1450.1(6)
_computing_structure_refinement 'SHELXL-97 (Sheldrick, 1997)'
_computing_structure_solution 'SHELXS-97 (Sheldrick, 1990)'
_diffrn_ambient_temperature 213(2)
_diffrn_measured_fraction_theta_full 0.891
_diffrn_measured_fraction_theta_max 0.891
_diffrn_measurement_device_type 'Stoe IPDS'
_diffrn_radiation_monochromator graphite
_diffrn_radiation_source 'fine-focus sealed tube'
_diffrn_radiation_type MoK\a
_diffrn_radiation_wavelength 0.71073
_diffrn_reflns_av_R_equivalents 0.0655
_diffrn_reflns_av_sigmaI/netI 0.0729
_diffrn_reflns_limit_h_max 11
_diffrn_reflns_limit_h_min -11
_diffrn_reflns_limit_k_max 11
_diffrn_reflns_limit_k_min -11
_diffrn_reflns_limit_l_max 15
_diffrn_reflns_limit_l_min -15
_diffrn_reflns_number 5900
_diffrn_reflns_theta_full 22.86
_diffrn_reflns_theta_max 22.86
_diffrn_reflns_theta_min 1.93
_exptl_absorpt_coefficient_mu 0.482
_exptl_absorpt_correction_type 'not applied'
_exptl_crystal_colour colourless
_exptl_crystal_density_diffrn 1.443
_exptl_crystal_density_method 'not measured'
_exptl_crystal_description prism
_exptl_crystal_F_000 652
_exptl_crystal_size_max 0.4
_exptl_crystal_size_mid 0.3
_exptl_crystal_size_min 0.3
_refine_diff_density_max 0.346
_refine_diff_density_min -0.498
_refine_diff_density_rms 0.097
_refine_ls_extinction_method none
_refine_ls_goodness_of_fit_ref 1.000
_refine_ls_hydrogen_treatment mixed
_refine_ls_matrix_type full
_refine_ls_number_parameters 358
_refine_ls_number_reflns 3536
_refine_ls_number_restraints 0
_refine_ls_restrained_S_all 1.000
_refine_ls_R_factor_all 0.0724
_refine_ls_R_factor_gt 0.0503
_refine_ls_shift/su_max 0.000
_refine_ls_shift/su_mean 0.000
_refine_ls_structure_factor_coef Fsqd
_refine_ls_weighting_details 'calc w=1/[\s^2^(Fo^2^)+(0.0994P)^2^+0.0000P] where P=(Fo^2^+2Fc^2^)/3'
_refine_ls_weighting_scheme calc
_refine_ls_wR_factor_gt 0.1374
_refine_ls_wR_factor_ref 0.1515
_reflns_number_gt 2494
_reflns_number_total 3536
_reflns_threshold_expression >2sigma(I)
_cod_data_source_file ic034434hsi20030714_033817_1.cif
_cod_data_source_block Compound_2
_cod_original_cell_volume 1450.1(5)
_cod_database_code 4314253

loop_
_symmetry_equiv_pos_as_xyz
'x, y, z'
'-x, -y, -z'

loop_
_atom_site_label
_atom_site_type_symbol
_atom_site_fract_x
_atom_site_fract_y
_atom_site_fract_z
_atom_site_U_iso_or_equiv
_atom_site_adp_type
_atom_site_occupancy
_atom_site_symmetry_multiplicity
_atom_site_calc_flag
_atom_site_refinement_flags
_atom_site_disorder_assembly
_atom_site_disorder_group
C1 C 0.4570(5) 0.2634(5) 0.9006(3) 0.0366(11) Uani 1 1 d . . .
H1A H 0.4431 0.3504 0.9051 0.055 Uiso 1 1 calc R . .
H1B H 0.4252 0.2221 0.8298 0.055 Uiso 1 1 calc R . .
H1C H 0.5573 0.2653 0.9312 0.055 Uiso 1 1 calc R . .
C2 C 0.5020(4) 0.3242(4) 1.1087(3) 0.0292(10) Uani 1 1 d . . .
H2 H 0.5597 0.3715 1.0775 0.035 Uiso 1 1 calc R . .
C3 C 0.5287(4) 0.3591(4) 1.2170(3) 0.0289(10) Uani 1 1 d . . .
C4 C 0.4455(4) 0.2961(4) 1.2669(3) 0.0320(11) Uani 1 1 d . . .
C5 C 0.4741(5) 0.3327(5) 1.3699(4) 0.0439(13) Uani 1 1 d . . .
H5 H 0.4157 0.2894 1.4025 0.053 Uiso 1 1 calc R . .
C6 C 0.5859(5) 0.4307(5) 1.4248(4) 0.0445(13) Uani 1 1 d . . .
H6 H 0.6046 0.4546 1.4952 0.053 Uiso 1 1 calc R . .
C7 C 0.6713(5) 0.4948(5) 1.3781(4) 0.0449(13) Uani 1 1 d . . .
H7 H 0.7493 0.5623 1.4157 0.054 Uiso 1 1 calc R . .
C8 C 0.6404(5) 0.4580(5) 1.2748(4) 0.0399(12) Uani 1 1 d . . .
H8 H 0.6983 0.5026 1.2424 0.048 Uiso 1 1 calc R . .
C9 C 0.3279(6) -0.0660(5) 0.7546(4) 0.0476(14) Uani 1 1 d . . .
H9A H 0.2673 -0.1276 0.6945 0.071 Uiso 1 1 calc R . .
H9B H 0.3652 -0.1110 0.8090 0.071 Uiso 1 1 calc R . .
H9C H 0.4063 -0.0157 0.7392 0.071 Uiso 1 1 calc R . .
C10 C 0.1828(5) 0.0827(5) 0.6303(3) 0.0366(12) Uani 1 1 d . . .
H10 H 0.2315 0.0245 0.6082 0.044 Uiso 1 1 calc R . .
C11 C 0.1156(5) 0.1574(5) 0.5598(3) 0.0360(11) Uani 1 1 d . . .
C12 C 0.0279(5) 0.2349(5) 0.5785(3) 0.0378(12) Uani 1 1 d . . .
C13 C -0.0321(5) 0.3044(5) 0.5083(4) 0.0480(13) Uani 1 1 d . . .
H13 H -0.0936 0.3548 0.5222 0.058 Uiso 1 1 calc R . .
C14 C -0.0041(6) 0.3019(6) 0.4185(4) 0.0537(15) Uani 1 1 d . . .
H14 H -0.0448 0.3508 0.3713 0.064 Uiso 1 1 calc R . .
C15 C 0.0842(6) 0.2269(6) 0.3981(4) 0.0554(15) Uani 1 1 d . . .
H15 H 0.1057 0.2248 0.3371 0.067 Uiso 1 1 calc R . .
C16 C 0.1401(6) 0.1557(5) 0.4667(4) 0.0478(14) Uani 1 1 d . . .
H16 H 0.1981 0.1028 0.4507 0.057 Uiso 1 1 calc R . .
C17 C -0.0203(5) -0.0066(4) 0.8732(4) 0.0384(11) Uani 1 1 d . . .
H17A H -0.0788 0.0076 0.9156 0.058 Uiso 1 1 calc R . .
H17B H 0.0049 -0.0888 0.8784 0.058 Uiso 1 1 calc R . .
H17C H -0.0730 -0.0062 0.8030 0.058 Uiso 1 1 calc R . .
C18 C -0.0184(5) 0.2506(4) 0.8916(3) 0.0284(10) Uani 1 1 d . . .
H18 H -0.0973 0.1897 0.8924 0.034 Uiso 1 1 calc R . .
C19 C -0.0327(5) 0.3793(4) 0.8805(3) 0.0309(11) Uani 1 1 d . . .
C20 C 0.0768(5) 0.4744(4) 0.8809(3) 0.0349(11) Uani 1 1 d . . .
C21 C 0.0541(7) 0.5927(5) 0.8633(4) 0.0523(14) Uani 1 1 d . . .
H21 H 0.1304 0.6577 0.8639 0.063 Uiso 1 1 calc R . .
C22 C -0.0774(7) 0.6159(5) 0.8450(4) 0.0553(16) Uani 1 1 d . . .
H22 H -0.0928 0.6965 0.8319 0.066 Uiso 1 1 calc R . .
C23 C -0.1869(6) 0.5238(5) 0.8456(4) 0.0518(14) Uani 1 1 d . . .
H23 H -0.2784 0.5404 0.8337 0.062 Uiso 1 1 calc R . .
C24 C -0.1641(5) 0.4068(5) 0.8635(4) 0.0400(12) Uani 1 1 d . . .
H24 H -0.2408 0.3432 0.8643 0.048 Uiso 1 1 calc R . .
C25 C 0.3375(5) 0.8133(5) 0.3657(4) 0.0460(13) Uani 1 1 d . . .
H25 H 0.2447 0.7513 0.3337 0.055 Uiso 1 1 calc R . .
Cl1 Cl 0.33914(14) 0.94107(16) 0.29887(11) 0.0630(4) Uani 1 1 d . . .
Cl2 Cl 0.47032(15) 0.73560(16) 0.36118(11) 0.0635(5) Uani 1 1 d . . .
Cl3 Cl 0.35369(16) 0.86860(15) 0.49140(10) 0.0611(4) Uani 1 1 d . . .
N1 N 0.3763(4) 0.1933(4) 0.9534(3) 0.0304(9) Uani 1 1 d . . .
N2 N 0.4018(4) 0.2308(3) 1.0555(3) 0.0296(9) Uani 1 1 d . . .
N3 N 0.2459(4) 0.0177(4) 0.7861(3) 0.0321(9) Uani 1 1 d . . .
N4 N 0.1797(4) 0.0914(4) 0.7222(3) 0.0317(9) Uani 1 1 d . . .
N5 N 0.1080(4) 0.0941(3) 0.9069(3) 0.0278(8) Uani 1 1 d . . .
N6 N 0.0979(4) 0.2187(3) 0.9001(2) 0.0267(8) Uani 1 1 d . . .
O1 O 0.3350(3) 0.1972(3) 1.2168(2) 0.0449(9) Uani 1 1 d . . .
H1 H 0.3272 0.1847 1.1555 0.067 Uiso 1 1 calc R . .
O2 O -0.0014(4) 0.2426(4) 0.6674(3) 0.0513(10) Uani 1 1 d . . .
H2A H 0.0395 0.1949 0.7025 0.077 Uiso 1 1 calc R . .
O3 O 0.2092(4) 0.4559(3) 0.9005(3) 0.0475(9) Uani 1 1 d . . .
H3 H 0.2109 0.3835 0.9151 0.071 Uiso 1 1 calc R . .
P1 P 0.25773(11) 0.05552(11) 0.90773(8) 0.0272(3) Uani 1 1 d . . .
S1 S 0.29372(13) -0.07947(12) 0.98265(9) 0.0388(4) Uani 1 1 d . . .

loop_
_atom_site_aniso_label
_atom_site_aniso_U_11
_atom_site_aniso_U_22
_atom_site_aniso_U_33
_atom_site_aniso_U_23
_atom_site_aniso_U_13
_atom_site_aniso_U_12
C1 0.036(3) 0.038(3) 0.039(3) 0.013(2) 0.018(2) 0.004(2)
C2 0.023(2) 0.026(3) 0.039(3) 0.009(2) 0.012(2) 0.002(2)
C3 0.026(2) 0.029(3) 0.035(3) 0.008(2) 0.013(2) 0.008(2)
C4 0.028(2) 0.032(3) 0.034(3) 0.006(2) 0.006(2) 0.007(2)
C5 0.047(3) 0.047(3) 0.043(3) 0.012(2) 0.023(2) 0.008(2)
C6 0.053(3) 0.046(3) 0.035(3) 0.004(2) 0.016(2) 0.011(3)
C7 0.040(3) 0.041(3) 0.042(3) -0.003(2) 0.004(2) 0.000(2)
C8 0.039(3) 0.039(3) 0.040(3) 0.007(2) 0.015(2) 0.001(2)
C9 0.057(3) 0.053(4) 0.049(3) 0.010(2) 0.028(3) 0.032(3)
C10 0.037(3) 0.034(3) 0.039(3) 0.000(2) 0.017(2) 0.004(2)
C11 0.037(3) 0.037(3) 0.031(3) 0.004(2) 0.012(2) 0.000(2)
C12 0.032(2) 0.048(3) 0.031(3) 0.010(2) 0.009(2) 0.005(2)
C13 0.040(3) 0.059(4) 0.043(3) 0.019(3) 0.007(2) 0.011(3)
C14 0.055(3) 0.056(4) 0.044(3) 0.022(3) 0.008(3) 0.002(3)
C15 0.066(4) 0.065(4) 0.028(3) 0.011(3) 0.012(3) -0.001(3)
C16 0.060(3) 0.049(4) 0.033(3) 0.002(2) 0.022(3) -0.001(3)
C17 0.028(2) 0.027(3) 0.056(3) 0.006(2) 0.011(2) 0.0016(19)
C18 0.033(2) 0.027(3) 0.030(2) 0.0071(19) 0.016(2) 0.007(2)
C19 0.039(3) 0.028(3) 0.028(2) 0.0035(19) 0.015(2) 0.007(2)
C20 0.047(3) 0.028(3) 0.035(3) 0.007(2) 0.019(2) 0.010(2)
C21 0.079(4) 0.031(3) 0.051(3) 0.009(2) 0.029(3) 0.008(3)
C22 0.091(5) 0.036(4) 0.051(3) 0.015(3) 0.026(3) 0.035(3)
C23 0.059(4) 0.049(4) 0.056(3) 0.012(3) 0.016(3) 0.035(3)
C24 0.039(3) 0.039(3) 0.046(3) 0.006(2) 0.016(2) 0.018(2)
C25 0.036(3) 0.055(4) 0.048(3) 0.014(3) 0.016(2) 0.008(2)
Cl1 0.0466(8) 0.0717(11) 0.0671(10) 0.0338(8) 0.0088(7) 0.0069(7)
Cl2 0.0570(9) 0.0895(12) 0.0596(9) 0.0216(8) 0.0275(7) 0.0359(8)
Cl3 0.0661(9) 0.0690(11) 0.0540(9) 0.0096(7) 0.0248(7) 0.0213(8)
N1 0.030(2) 0.033(2) 0.031(2) 0.0082(16) 0.0151(16) 0.0045(16)
N2 0.029(2) 0.028(2) 0.035(2) 0.0086(17) 0.0147(17) 0.0068(17)
N3 0.034(2) 0.036(2) 0.033(2) 0.0078(17) 0.0149(17) 0.0181(18)
N4 0.031(2) 0.035(2) 0.030(2) 0.0040(17) 0.0120(17) 0.0058(17)
N5 0.032(2) 0.019(2) 0.036(2) 0.0051(15) 0.0167(17) 0.0037(15)
N6 0.033(2) 0.023(2) 0.030(2) 0.0070(15) 0.0179(16) 0.0091(16)
O1 0.045(2) 0.048(2) 0.0405(19) 0.0122(16) 0.0191(16) -0.0049(16)
O2 0.055(2) 0.071(3) 0.046(2) 0.0242(18) 0.0280(19) 0.0319(19)
O3 0.050(2) 0.032(2) 0.071(2) 0.0150(18) 0.0348(19) 0.0061(16)
P1 0.0276(6) 0.0254(7) 0.0315(7) 0.0073(5) 0.0124(5) 0.0073(5)
S1 0.0403(7) 0.0332(7) 0.0486(8) 0.0176(5) 0.0157(6) 0.0139(5)

loop_
_atom_type_symbol
_atom_type_description
_atom_type_scat_dispersion_real
_atom_type_scat_dispersion_imag
_atom_type_scat_source
C C 0.0033 0.0016 'International Tables Vol C Tables 4.2.6.8 and 6.1.1.4'
H H 0.0000 0.0000 'International Tables Vol C Tables 4.2.6.8 and 6.1.1.4'
N N 0.0061 0.0033 'International Tables Vol C Tables 4.2.6.8 and 6.1.1.4'
O O 0.0106 0.0060 'International Tables Vol C Tables 4.2.6.8 and 6.1.1.4'
P P 0.1023 0.0942 'International Tables Vol C Tables 4.2.6.8 and 6.1.1.4'
S S 0.1246 0.1234 'International Tables Vol C Tables 4.2.6.8 and 6.1.1.4'
Cl Cl 0.1484 0.1585 'International Tables Vol C Tables 4.2.6.8 and 6.1.1.4'

loop_
_geom_angle_atom_site_label_1
_geom_angle_atom_site_label_2
_geom_angle_atom_site_label_3
_geom_angle
_geom_angle_site_symmetry_1
_geom_angle_site_symmetry_3
_geom_angle_publ_flag
N2 C2 C3 120.6(4) . . ?
C8 C3 C4 117.0(4) . . ?
C8 C3 C2 120.3(4) . . ?
C4 C3 C2 122.6(4) . . ?
O1 C4 C5 118.0(4) . . ?
O1 C4 C3 121.2(4) . . ?
C5 C4 C3 120.8(4) . . ?
C6 C5 C4 120.6(4) . . ?
C5 C6 C7 120.2(4) . . ?
C6 C7 C8 118.5(5) . . ?
C3 C8 C7 122.8(4) . . ?
N4 C10 C11 123.4(4) . . ?
C12 C11 C16 116.0(5) . . ?
C12 C11 C10 124.1(4) . . ?
C16 C11 C10 119.9(4) . . ?
O2 C12 C13 118.8(4) . . ?
O2 C12 C11 120.0(4) . . ?
C13 C12 C11 121.2(4) . . ?
C14 C13 C12 121.1(5) . . ?
C13 C14 C15 119.1(5) . . ?
C16 C15 C14 119.4(5) . . ?
C15 C16 C11 123.1(5) . . ?
N6 C18 C19 121.0(4) . . ?
C20 C19 C24 117.7(4) . . ?
C20 C19 C18 123.5(4) . . ?
C24 C19 C18 118.8(4) . . ?
O3 C20 C19 121.0(4) . . ?
O3 C20 C21 118.4(4) . . ?
C19 C20 C21 120.6(5) . . ?
C22 C21 C20 120.2(5) . . ?
C21 C22 C23 120.3(5) . . ?
C22 C23 C24 119.5(5) . . ?
C23 C24 C19 121.8(5) . . ?
Cl2 C25 Cl3 110.1(3) . . ?
Cl2 C25 Cl1 111.7(3) . . ?
Cl3 C25 Cl1 110.1(3) . . ?
N2 N1 C1 121.2(3) . . ?
N2 N1 P1 111.5(3) . . ?
C1 N1 P1 127.1(3) . . ?
C2 N2 N1 122.0(4) . . ?
N4 N3 C9 121.2(3) . . ?
N4 N3 P1 115.8(3) . . ?
C9 N3 P1 121.5(3) . . ?
C10 N4 N3 120.8(4) . . ?
N6 N5 C17 119.4(3) . . ?
N6 N5 P1 117.8(3) . . ?
C17 N5 P1 118.2(3) . . ?
C18 N6 N5 120.1(3) . . ?
N5 P1 N1 103.28(18) . . ?
N5 P1 N3 105.95(18) . . ?
N1 P1 N3 106.07(18) . . ?
N5 P1 S1 111.95(14) . . ?
N1 P1 S1 115.37(15) . . ?
N3 P1 S1 113.29(14) . . ?

loop_
_geom_bond_atom_site_label_1
_geom_bond_atom_site_label_2
_geom_bond_distance
_geom_bond_site_symmetry_2
_geom_bond_publ_flag
C1 N1 1.446(6) . ?
C2 N2 1.279(6) . ?
C2 C3 1.465(6) . ?
C3 C8 1.388(7) . ?
C3 C4 1.396(6) . ?
C4 O1 1.358(6) . ?
C4 C5 1.391(6) . ?
C5 C6 1.373(7) . ?
C6 C7 1.383(7) . ?
C7 C8 1.393(7) . ?
C9 N3 1.456(5) . ?
C10 N4 1.302(6) . ?
C10 C11 1.454(7) . ?
C11 C12 1.391(7) . ?
C11 C16 1.410(6) . ?
C12 O2 1.372(5) . ?
C12 C13 1.385(7) . ?
C13 C14 1.379(7) . ?
C14 C15 1.385(8) . ?
C15 C16 1.369(8) . ?
C17 N5 1.461(6) . ?
C18 N6 1.269(5) . ?
C18 C19 1.457(6) . ?
C19 C20 1.379(7) . ?
C19 C24 1.382(6) . ?
C20 O3 1.350(6) . ?
C20 C21 1.389(7) . ?
C21 C22 1.361(8) . ?
C22 C23 1.363(8) . ?
C23 C24 1.375(7) . ?
C25 Cl2 1.732(5) . ?
C25 Cl3 1.757(5) . ?
C25 Cl1 1.773(6) . ?
N1 N2 1.386(5) . ?
N1 P1 1.670(4) . ?
N3 N4 1.386(5) . ?
N3 P1 1.684(4) . ?
N5 N6 1.392(5) . ?
N5 P1 1.650(3) . ?
P1 S1 1.9375(17) . ?

loop_
_cod_related_entry_id
_cod_related_entry_database
_cod_related_entry_code
1 ChemSpider 30660939
